data_7714757
loop_
_publ_author_name
'McKearney, Declan'
'MacDonald, Kyle'
'Kim, Min Suk'
'Williams, Vance E.'
'Leznoff, Daniel B.'

_publ_section_title
;
 Tuning the visible colour of octahedral manganese(III) phthalocyanines
 <i>via</i> axial ligand exchange.
;
_journal_issue 3
_journal_name_full 'Dalton transactions (Cambridge, England : 2003)'
_journal_page_first 938
_journal_page_last 948
_journal_paper_doi 10.1039/d3dt03518b
_journal_volume 53
_journal_year 2024
_chemical_absolute_configuration syn
_chemical_formula_moiety 'C40 H32 Cl0 F6 Mn N12 O2 Sb'
_chemical_formula_sum 'C40 H32 Cl0 F6 Mn N12 O2 Sb'
_chemical_formula_weight 1003.46
_space_group_crystal_system triclinic
_space_group_IT_number 2
_space_group_name_Hall '-P 1'
_space_group_name_H-M_alt 'P -1'
_atom_sites_solution_hydrogens mixed
_audit_update_record
;
2023-10-06 deposited with the CCDC.	2023-12-05 downloaded from the CCDC.
;
_cell_angle_alpha 87.0700(10)
_cell_angle_beta 80.0800(10)
_cell_angle_gamma 83.3940(10)
_cell_formula_units_Z 1
_cell_length_a 6.78270(10)
_cell_length_b 11.8143(2)
_cell_length_c 13.0385(2)
_cell_measurement_reflns_used 9962
_cell_measurement_temperature 150(2)
_cell_measurement_theta_max 66.66
_cell_measurement_theta_min 3.44
_cell_volume 1021.84(3)
_computing_cell_refinement 'Bruker SAINT'
_computing_data_collection 'Bruker APEX2'
_computing_data_reduction 'Bruker SAINT'
_computing_structure_refinement 'SHELXL-2016/6 (Sheldrick, 2016)'
_computing_structure_solution 'SHELXT 2014/5 (Sheldrick, 2014)'
_diffrn_ambient_temperature 150(2)
_diffrn_measured_fraction_theta_full 0.979
_diffrn_measured_fraction_theta_max 0.979
_diffrn_measurement_device_type 'Bruker APEX-II DUO CCD'
_diffrn_measurement_method '\f and \w scans'
_diffrn_radiation_monochromator graphite
_diffrn_radiation_type 'Cu K\a'
_diffrn_radiation_wavelength 1.54178
_diffrn_reflns_av_R_equivalents 0.0444
_diffrn_reflns_av_unetI/netI 0.0373
_diffrn_reflns_Laue_measured_fraction_full 0.979
_diffrn_reflns_Laue_measured_fraction_max 0.979
_diffrn_reflns_limit_h_max 8
_diffrn_reflns_limit_h_min -7
_diffrn_reflns_limit_k_max 14
_diffrn_reflns_limit_k_min -14
_diffrn_reflns_limit_l_max 15
_diffrn_reflns_limit_l_min -15
_diffrn_reflns_number 14604
_diffrn_reflns_point_group_measured_fraction_full 0.979
_diffrn_reflns_point_group_measured_fraction_max 0.979
_diffrn_reflns_theta_full 66.655
_diffrn_reflns_theta_max 66.655
_diffrn_reflns_theta_min 3.443
_exptl_absorpt_coefficient_mu 8.454
_exptl_absorpt_correction_T_max 1.0000
_exptl_absorpt_correction_T_min 0.6052
_exptl_absorpt_correction_type multi-scan
_exptl_absorpt_process_details sadabs
_exptl_crystal_colour blue
_exptl_crystal_density_diffrn 1.631
_exptl_crystal_description block
_exptl_crystal_F_000 502
_exptl_crystal_size_max 0.221
_exptl_crystal_size_mid 0.182
_exptl_crystal_size_min 0.091
_refine_diff_density_max 0.683
_refine_diff_density_min -0.464
_refine_diff_density_rms 0.066
_refine_ls_extinction_method none
_refine_ls_goodness_of_fit_ref 1.060
_refine_ls_hydrogen_treatment mixed
_refine_ls_matrix_type full
_refine_ls_number_parameters 321
_refine_ls_number_reflns 3536
_refine_ls_number_restraints 2
_refine_ls_restrained_S_all 1.060
_refine_ls_R_factor_all 0.0272
_refine_ls_R_factor_gt 0.0252
_refine_ls_shift/su_max 0.000
_refine_ls_shift/su_mean 0.000
_refine_ls_structure_factor_coef Fsqd
_refine_ls_weighting_details 'w=1/[\s^2^(Fo^2^)+(0.0411P)^2^+0.1861P] where P=(Fo^2^+2Fc^2^)/3'
_refine_ls_weighting_scheme calc
_refine_ls_wR_factor_gt 0.0685
_refine_ls_wR_factor_ref 0.0698
_reflns_number_gt 3300
_reflns_number_total 3536
_reflns_threshold_expression 'I > 2\s(I)'
_cod_data_source_file d3dt03518b2.cif
_cod_data_source_block DM_Kyle_PcMnMeCN2_0m_a
_cod_depositor_comments 'Adding full bibliography for 7714753--7714759.cif.'
_cod_database_code 7714757
_shelx_space_group_comment
;
The symmetry employed for this shelxl refinement is uniquely defined
by the following loop, which should always be used as a source of
symmetry information in preference to the above space-group names.
They are only intended as comments.
;

loop_
_space_group_symop_operation_xyz
'x, y, z'
'-x, -y, -z'

loop_
_atom_site_label
_atom_site_type_symbol
_atom_site_fract_x
_atom_site_fract_y
_atom_site_fract_z
_atom_site_U_iso_or_equiv
_atom_site_adp_type
_atom_site_occupancy
_atom_site_site_symmetry_order
_atom_site_calc_flag
_atom_site_refinement_flags_posn
_atom_site_refinement_flags_adp
_atom_site_refinement_flags_occupancy
_atom_site_disorder_assembly
_atom_site_disorder_group
Sb1 Sb 0.500000 1.000000 0.000000 0.02502(9) Uani 1 2 d S . P . .
H1 H 0.466(4) 0.282(2) 0.456(2) 0.041(9) Uiso 1 1 d D . . . .
Mn1 Mn 0.500000 0.500000 0.500000 0.01332(11) Uani 1 2 d S . P . .
F1 F 0.2594(3) 1.0951(2) 0.00451(18) 0.0529(8) Uani 0.798(5) 1 d . . P A 1
F2 F 0.5730(5) 1.0389(3) -0.14032(19) 0.0630(9) Uani 0.798(5) 1 d . . P A 1
F3 F 0.3737(4) 0.8786(2) -0.0377(2) 0.0613(8) Uani 0.798(5) 1 d . . P A 1
F4 F 0.462(2) 1.1540(8) -0.0348(9) 0.080(5) Uani 0.202(5) 1 d . . P A 2
F5 F 0.2265(15) 0.9947(12) 0.0098(8) 0.066(4) Uani 0.202(5) 1 d . . P A 2
F6 F 0.5336(16) 0.9668(11) -0.1401(7) 0.049(3) Uani 0.202(5) 1 d . . P A 2
O1 O 0.3938(2) 0.33018(13) 0.49281(12) 0.0195(3) Uani 1 1 d D . . . .
N1 N 0.6624(3) 0.43213(14) 0.60405(13) 0.0158(3) Uani 1 1 d . . . . .
C1 C 0.5942(3) 0.42676(17) 0.70998(16) 0.0165(4) Uani 1 1 d . . . . .
H2 H 0.274(3) 0.326(2) 0.491(2) 0.031(8) Uiso 1 1 d D . . . .
N2 N 0.4186(3) 0.47051(15) 0.76156(13) 0.0176(4) Uani 1 1 d . . . . .
C2 C 0.2743(3) 0.52500(17) 0.71576(16) 0.0165(4) Uani 1 1 d . . . . .
N3 N 0.2719(3) 0.54362(14) 0.61059(13) 0.0154(3) Uani 1 1 d . . . . .
C3 C 0.0861(3) 0.57532(18) 0.77319(16) 0.0180(4) Uani 1 1 d . . . . .
C4 C 0.0167(3) 0.58211(19) 0.87953(17) 0.0218(4) Uani 1 1 d . . . . .
H4 H 0.097020 0.549893 0.928814 0.026 Uiso 1 1 calc R U . . .
N4 N 0.0302(2) 0.63727(14) 0.50857(13) 0.0157(3) Uani 1 1 d . . . . .
C5 C -0.1742(4) 0.6376(2) 0.91124(18) 0.0263(5) Uani 1 1 d . . . . .
H5 H -0.226767 0.642446 0.983476 0.032 Uiso 1 1 calc R U . . .
N5 N 0.2122(5) 0.0927(3) 0.4963(3) 0.0689(9) Uani 1 1 d . . . . .
C6 C -0.2903(4) 0.6867(2) 0.83826(19) 0.0264(5) Uani 1 1 d . . . . .
H6 H -0.420497 0.724236 0.862037 0.032 Uiso 1 1 calc R U . . .
N6 N 0.6616(4) 0.1859(2) 0.3502(2) 0.0382(5) Uani 1 1 d . . . . .
C7 C -0.2201(3) 0.68176(19) 0.73254(18) 0.0224(5) Uani 1 1 d . . . . .
H7 H -0.298693 0.716497 0.683444 0.027 Uiso 1 1 calc R U . . .
C8 C -0.0297(3) 0.62395(18) 0.70024(16) 0.0172(4) Uani 1 1 d . . . . .
C9 C 0.0909(3) 0.60275(17) 0.59813(16) 0.0150(4) Uani 1 1 d . . . . .
C10 C 0.1460(3) 0.62222(17) 0.41574(16) 0.0159(4) Uani 1 1 d . . . . .
C11 C 0.0865(3) 0.66532(17) 0.31784(17) 0.0176(4) Uani 1 1 d . . . . .
C12 C -0.0883(3) 0.72780(19) 0.29400(18) 0.0212(4) Uani 1 1 d . . . . .
H12 H -0.200094 0.748319 0.346787 0.025 Uiso 1 1 calc R U . . .
C13 C -0.0924(3) 0.7588(2) 0.19003(19) 0.0255(5) Uani 1 1 d . . . . .
H13 H -0.210127 0.800229 0.171229 0.031 Uiso 1 1 calc R U . . .
C14 C 0.0738(4) 0.7302(2) 0.11246(18) 0.0250(5) Uani 1 1 d . . . . .
H14 H 0.067700 0.754189 0.042314 0.030 Uiso 1 1 calc R U . . .
C15 C 0.2463(3) 0.6676(2) 0.13588(17) 0.0235(5) Uani 1 1 d . . . . .
H15 H 0.358199 0.647359 0.083049 0.028 Uiso 1 1 calc R U . . .
C16 C 0.2501(3) 0.63549(18) 0.23984(16) 0.0178(4) Uani 1 1 d . . . . .
C17 C 0.2604(4) 0.0121(2) 0.4482(2) 0.0406(6) Uani 1 1 d . . . . .
C18 C 0.3199(6) -0.0890(3) 0.3900(3) 0.0516(8) Uani 1 1 d . . . . .
H18A H 0.205665 -0.134217 0.396369 0.062 Uiso 1 1 calc R U . . .
H18B H 0.431310 -0.133999 0.417251 0.062 Uiso 1 1 calc R U . . .
H18C H 0.363458 -0.068274 0.316533 0.062 Uiso 1 1 calc R U . . .
C19 C 0.7774(4) 0.1359(2) 0.2917(2) 0.0303(5) Uani 1 1 d . . . . .
C20 C 0.9285(5) 0.0722(3) 0.2173(3) 0.0522(8) Uani 1 1 d . . . . .
H20A H 0.880543 0.072081 0.150589 0.078 Uiso 1 1 calc R U . . .
H20B H 0.952726 -0.006363 0.243799 0.078 Uiso 1 1 calc R U . . .
H20C H 1.053998 0.108083 0.207389 0.078 Uiso 1 1 calc R U . . .

loop_
_atom_site_aniso_label
_atom_site_aniso_U_11
_atom_site_aniso_U_22
_atom_site_aniso_U_33
_atom_site_aniso_U_23
_atom_site_aniso_U_13
_atom_site_aniso_U_12
Sb1 0.02479(14) 0.02741(13) 0.01970(12) 0.00057(8) 0.00001(8) 0.00423(8)
Mn1 0.0096(2) 0.0175(2) 0.0126(2) -0.00011(17) -0.00244(17) 0.00008(16)
F1 0.0409(13) 0.0606(17) 0.0498(13) -0.0045(11) -0.0078(10) 0.0268(11)
F2 0.0729(19) 0.080(2) 0.0259(11) 0.0127(14) 0.0070(11) 0.0073(17)
F3 0.0439(14) 0.0571(15) 0.0813(19) -0.0280(13) 0.0070(12) -0.0132(11)
F4 0.138(12) 0.032(5) 0.057(6) -0.009(4) 0.011(7) 0.000(6)
F5 0.039(6) 0.102(11) 0.051(6) -0.011(6) 0.003(4) 0.001(5)
F6 0.061(6) 0.053(6) 0.032(5) -0.012(5) -0.009(4) 0.008(5)
O1 0.0134(8) 0.0205(8) 0.0247(8) -0.0035(6) -0.0028(6) -0.0021(6)
N1 0.0132(9) 0.0186(8) 0.0159(8) 0.0001(7) -0.0033(7) -0.0017(6)
C1 0.0150(10) 0.0190(10) 0.0163(10) 0.0006(8) -0.0039(8) -0.0038(8)
N2 0.0143(9) 0.0224(9) 0.0158(8) 0.0008(7) -0.0028(7) -0.0009(7)
C2 0.0146(10) 0.0192(10) 0.0161(10) -0.0015(8) -0.0021(8) -0.0040(8)
N3 0.0136(9) 0.0186(8) 0.0139(8) -0.0008(6) -0.0026(7) -0.0009(6)
C3 0.0161(11) 0.0196(10) 0.0185(10) -0.0017(8) -0.0025(8) -0.0036(8)
C4 0.0190(11) 0.0288(11) 0.0173(10) -0.0003(9) -0.0032(8) -0.0006(9)
N4 0.0130(9) 0.0172(9) 0.0174(9) -0.0010(7) -0.0038(7) -0.0022(6)
C5 0.0232(12) 0.0352(13) 0.0185(11) -0.0057(9) 0.0010(9) 0.0004(9)
N5 0.059(2) 0.0415(16) 0.106(3) -0.0187(17) -0.0084(18) -0.0086(13)
C6 0.0178(12) 0.0338(13) 0.0260(12) -0.0096(10) -0.0002(9) 0.0031(9)
N6 0.0295(13) 0.0354(12) 0.0472(14) -0.0076(11) -0.0005(11) 0.0012(9)
C7 0.0176(11) 0.0263(11) 0.0228(11) -0.0037(9) -0.0041(9) 0.0024(8)
C8 0.0151(11) 0.0199(10) 0.0172(10) -0.0033(8) -0.0024(8) -0.0037(8)
C9 0.0108(10) 0.0168(10) 0.0177(10) -0.0025(8) -0.0019(8) -0.0023(7)
C10 0.0141(10) 0.0154(10) 0.0198(10) -0.0002(8) -0.0066(8) -0.0028(7)
C11 0.0172(11) 0.0177(10) 0.0193(10) 0.0007(8) -0.0056(8) -0.0041(8)
C12 0.0174(11) 0.0236(11) 0.0228(11) -0.0002(9) -0.0062(9) 0.0005(8)
C13 0.0237(12) 0.0265(12) 0.0278(12) 0.0044(9) -0.0123(10) 0.0014(9)
C14 0.0269(13) 0.0306(12) 0.0184(11) 0.0061(9) -0.0093(9) -0.0022(9)
C15 0.0237(12) 0.0295(12) 0.0174(10) 0.0021(9) -0.0050(9) -0.0025(9)
C16 0.0155(11) 0.0199(10) 0.0186(10) 0.0012(8) -0.0046(8) -0.0033(8)
C17 0.0359(16) 0.0333(15) 0.0533(17) 0.0037(13) -0.0069(13) -0.0096(11)
C18 0.069(2) 0.0440(17) 0.0420(17) -0.0031(14) -0.0167(16) 0.0040(15)
C19 0.0254(13) 0.0257(12) 0.0392(14) -0.0021(11) -0.0034(11) -0.0033(10)
C20 0.0376(17) 0.0552(19) 0.060(2) -0.0254(16) 0.0037(14) 0.0034(14)

loop_
_atom_type_symbol
_atom_type_description
_atom_type_scat_dispersion_real
_atom_type_scat_dispersion_imag
_atom_type_scat_source
C C 0.0181 0.0091 'International Tables Vol C Tables 4.2.6.8 and 6.1.1.4'
H H 0.0000 0.0000 'International Tables Vol C Tables 4.2.6.8 and 6.1.1.4'
Cl Cl 0.3639 0.7018 'International Tables Vol C Tables 4.2.6.8 and 6.1.1.4'
F F 0.0727 0.0534 'International Tables Vol C Tables 4.2.6.8 and 6.1.1.4'
Mn Mn -0.5299 2.8052 'International Tables Vol C Tables 4.2.6.8 and 6.1.1.4'
N N 0.0311 0.0180 'International Tables Vol C Tables 4.2.6.8 and 6.1.1.4'
O O 0.0492 0.0322 'International Tables Vol C Tables 4.2.6.8 and 6.1.1.4'
Sb Sb -0.0562 5.8946 'International Tables Vol C Tables 4.2.6.8 and 6.1.1.4'

loop_
_geom_angle_atom_site_label_1
_geom_angle_atom_site_label_2
_geom_angle_atom_site_label_3
_geom_angle
_geom_angle_site_symmetry_1
_geom_angle_site_symmetry_3
_geom_angle_publ_flag
F5 Sb1 F4 88.7(7) . . ?
F5 Sb1 F4 91.3(7) 2_675 . ?
F5 Sb1 F6 89.3(5) . . ?
F5 Sb1 F6 90.7(5) 2_675 . ?
F4 Sb1 F6 89.7(5) . . ?
F4 Sb1 F6 90.3(5) 2_675 . ?
F2 Sb1 F2 180.0 . 2_675 ?
F2 Sb1 F1 89.89(12) . 2_675 ?
F2 Sb1 F1 90.11(12) 2_675 2_675 ?
F2 Sb1 F1 90.11(12) . . ?
F2 Sb1 F1 89.89(12) 2_675 . ?
F1 Sb1 F1 180.0 2_675 . ?
F2 Sb1 F3 90.66(16) . 2_675 ?
F2 Sb1 F3 89.34(16) 2_675 2_675 ?
F1 Sb1 F3 89.77(12) 2_675 2_675 ?
F1 Sb1 F3 90.23(12) . 2_675 ?
F2 Sb1 F3 89.34(16) . . ?
F2 Sb1 F3 90.66(16) 2_675 . ?
F1 Sb1 F3 90.23(12) 2_675 . ?
F1 Sb1 F3 89.77(12) . . ?
F3 Sb1 F3 180.0 2_675 . ?
N3 Mn1 N3 180.0 . 2_666 ?
N3 Mn1 N1 90.95(7) . . ?
N3 Mn1 N1 89.05(7) 2_666 . ?
N3 Mn1 N1 89.05(7) . 2_666 ?
N3 Mn1 N1 90.95(7) 2_666 2_666 ?
N1 Mn1 N1 180.0 . 2_666 ?
N3 Mn1 O1 90.59(6) . . ?
N3 Mn1 O1 89.41(6) 2_666 . ?
N1 Mn1 O1 87.66(6) . . ?
N1 Mn1 O1 92.34(6) 2_666 . ?
N3 Mn1 O1 89.41(6) . 2_666 ?
N3 Mn1 O1 90.59(6) 2_666 2_666 ?
N1 Mn1 O1 92.34(6) . 2_666 ?
N1 Mn1 O1 87.66(6) 2_666 2_666 ?
O1 Mn1 O1 180.0 . 2_666 ?
Mn1 O1 H1 118(2) . . ?
Mn1 O1 H2 120(2) . . ?
H1 O1 H2 111(3) . . ?
C10 N1 C1 108.75(17) 2_666 . ?
C10 N1 Mn1 126.69(14) 2_666 . ?
C1 N1 Mn1 124.48(14) . . ?
N2 C1 N1 128.02(18) . . ?
N2 C1 C16 123.35(19) . 2_666 ?
N1 C1 C16 108.62(18) . 2_666 ?
C2 N2 C1 123.48(18) . . ?
N2 C2 N3 128.33(19) . . ?
N2 C2 C3 122.84(19) . . ?
N3 C2 C3 108.82(17) . . ?
C9 N3 C2 108.59(17) . . ?
C9 N3 Mn1 126.76(14) . . ?
C2 N3 Mn1 124.54(14) . . ?
C4 C3 C8 121.6(2) . . ?
C4 C3 C2 131.3(2) . . ?
C8 C3 C2 107.16(18) . . ?
C5 C4 C3 117.6(2) . . ?
C5 C4 H4 121.2 . . ?
C3 C4 H4 121.2 . . ?
C10 N4 C9 123.30(17) . . ?
C4 C5 C6 120.9(2) . . ?
C4 C5 H5 119.6 . . ?
C6 C5 H5 119.6 . . ?
C7 C6 C5 121.6(2) . . ?
C7 C6 H6 119.2 . . ?
C5 C6 H6 119.2 . . ?
C6 C7 C8 117.7(2) . . ?
C6 C7 H7 121.1 . . ?
C8 C7 H7 121.1 . . ?
C3 C8 C7 120.6(2) . . ?
C3 C8 C9 106.45(18) . . ?
C7 C8 C9 132.9(2) . . ?
N4 C9 N3 127.09(18) . . ?
N4 C9 C8 123.93(18) . . ?
N3 C9 C8 108.98(17) . . ?
N4 C10 N1 127.01(18) . 2_666 ?
N4 C10 C11 123.97(18) . . ?
N1 C10 C11 109.01(18) 2_666 . ?
C16 C11 C12 120.9(2) . . ?
C16 C11 C10 106.47(18) . . ?
C12 C11 C10 132.6(2) . . ?
C13 C12 C11 117.4(2) . . ?
C13 C12 H12 121.3 . . ?
C11 C12 H12 121.3 . . ?
C12 C13 C14 121.3(2) . . ?
C12 C13 H13 119.4 . . ?
C14 C13 H13 119.4 . . ?
C15 C14 C13 121.4(2) . . ?
C15 C14 H14 119.3 . . ?
C13 C14 H14 119.3 . . ?
C14 C15 C16 117.5(2) . . ?
C14 C15 H15 121.3 . . ?
C16 C15 H15 121.3 . . ?
C15 C16 C11 121.52(19) . . ?
C15 C16 C1 131.3(2) . 2_666 ?
C11 C16 C1 107.15(18) . 2_666 ?
N5 C17 C18 179.0(4) . . ?
C17 C18 H18A 109.5 . . ?
C17 C18 H18B 109.5 . . ?
H18A C18 H18B 109.5 . . ?
C17 C18 H18C 109.5 . . ?
H18A C18 H18C 109.5 . . ?
H18B C18 H18C 109.5 . . ?
N6 C19 C20 179.1(3) . . ?
C19 C20 H20A 109.5 . . ?
C19 C20 H20B 109.5 . . ?
H20A C20 H20B 109.5 . . ?
C19 C20 H20C 109.5 . . ?
H20A C20 H20C 109.5 . . ?
H20B C20 H20C 109.5 . . ?

loop_
_geom_bond_atom_site_label_1
_geom_bond_atom_site_label_2
_geom_bond_distance
_geom_bond_site_symmetry_2
_geom_bond_publ_flag
Sb1 F5 1.845(10) . ?
Sb1 F5 1.845(10) 2_675 ?
Sb1 F4 1.852(10) . ?
Sb1 F4 1.852(10) 2_675 ?
Sb1 F6 1.857(9) . ?
Sb1 F6 1.857(9) 2_675 ?
Sb1 F2 1.859(2) . ?
Sb1 F2 1.859(2) 2_675 ?
Sb1 F1 1.865(2) 2_675 ?
Sb1 F1 1.865(2) . ?
Sb1 F3 1.879(2) 2_675 ?
Sb1 F3 1.879(2) . ?
Mn1 N3 1.9652(17) . ?
Mn1 N3 1.9652(17) 2_666 ?
Mn1 N1 1.9743(17) . ?
Mn1 N1 1.9743(17) 2_666 ?
Mn1 O1 2.2198(15) . ?
Mn1 O1 2.2198(15) 2_666 ?
O1 H1 0.821(18) . ?
O1 H2 0.824(18) . ?
N1 C10 1.370(3) 2_666 ?
N1 C1 1.380(3) . ?
C1 N2 1.325(3) . ?
C1 C16 1.448(3) 2_666 ?
N2 C2 1.321(3) . ?
C2 N3 1.380(3) . ?
C2 C3 1.444(3) . ?
N3 C9 1.372(3) . ?
C3 C4 1.389(3) . ?
C3 C8 1.396(3) . ?
C4 C5 1.388(3) . ?
C4 H4 0.9500 . ?
N4 C10 1.333(3) . ?
N4 C9 1.333(3) . ?
C5 C6 1.399(3) . ?
C5 H5 0.9500 . ?
N5 C17 1.151(4) . ?
C6 C7 1.380(3) . ?
C6 H6 0.9500 . ?
N6 C19 1.131(4) . ?
C7 C8 1.397(3) . ?
C7 H7 0.9500 . ?
C8 C9 1.455(3) . ?
C10 C11 1.454(3) . ?
C11 C16 1.395(3) . ?
C11 C12 1.396(3) . ?
C12 C13 1.390(3) . ?
C12 H12 0.9500 . ?
C13 C14 1.401(4) . ?
C13 H13 0.9500 . ?
C14 C15 1.382(3) . ?
C14 H14 0.9500 . ?
C15 C16 1.393(3) . ?
C15 H15 0.9500 . ?
C17 C18 1.429(4) . ?
C18 H18A 0.9800 . ?
C18 H18B 0.9800 . ?
C18 H18C 0.9800 . ?
C19 C20 1.453(4) . ?
C20 H20A 0.9800 . ?
C20 H20B 0.9800 . ?
C20 H20C 0.9800 . ?
